data_2002652
loop_
_publ_author_name
'Szillat, H'
'Mueller-Buschbaum, Hk'

_publ_section_title
;
Synthese und Kristallstruktur von Cu0.25 Ho1.25 W2 O8
;
_journal_name_full
;
Zeitschrift fuer Naturforschung, Teil B. Anorganische Chemie,
Organische Chemie (42,1987-)
;
_journal_page_first 1145
_journal_page_last 1149
_journal_volume 49
_journal_year 1994
_chemical_formula_structural 'Cu0.25 Ho1.25 W2 O8'
_chemical_formula_sum 'Cu0.25 Ho1.25 O8 W2'
_chemical_name_systematic
;
Copper(I) holmium tungsten oxide (0.25/1.25/2/8)
;
_space_group_IT_number 15
_symmetry_cell_setting monoclinic
_symmetry_Int_Tables_number 15
_symmetry_space_group_name_Hall '-C 2yc'
_symmetry_space_group_name_H-M 'C 1 2/c 1'
_cell_angle_alpha 90
_cell_angle_beta 111.44(3)
_cell_angle_gamma 90
_cell_formula_units_Z 8
_cell_length_a 19.12299(500)
_cell_length_b 5.613(2)
_cell_length_c 11.479(5)
_cell_volume 1146.9
_refine_ls_R_factor_all 0.057
_cod_original_formula_sum 'Cu.25 Ho1.25 O8 W2'
_cod_database_code 2002652

loop_
_symmetry_equiv_pos_as_xyz
x,y,z
-x,y,1/2-z
-x,-y,-z
x,-y,1/2+z
1/2+x,1/2+y,z
1/2-x,1/2+y,1/2-z
1/2-x,1/2-y,-z
1/2+x,1/2-y,1/2+z

loop_
_atom_site_aniso_label
_atom_site_aniso_B_11
_atom_site_aniso_B_12
_atom_site_aniso_B_13
_atom_site_aniso_B_22
_atom_site_aniso_B_23
_atom_site_aniso_B_33
W1 0.67(2) 0.06 0.61(2) 0.99(2) 0.18(2) 0.93(2)
W2 0.65(2) 0.22(2) 0.70(2) 1.10(2) 0.41(2) 1.30(2)
Ho1 0.70(3) -0.06(2) 0.56(2) 0.75(2) .00(2) 0.62(2)
Cu1 0.86(5) 0. 0.51(4) 1.09(5) 0. 2.24(6)
Ho2 0.86(5) 0. 0.51(4) 1.09(5) 0. 2.24(6)
O1 2.34(13) -1.07(13) 1.00(12) 2.77(13) -0.29(13) 1.99(13)
O2 2.51(13) -0.02(13) 1.05(12) 2.04(13) 0.43(12) 1.89(12)
O3 2.96(13) 0.02(13) 1.08(13) 2.27(13) 0.07(13) 2.42(13)
O4 2.10(13) 0.24(12) 1.72(12) 1.70(13) -0.62(12) 2.81(13)
O5 1.91(13) -0.23(13) 0.94(12) 2.66(13) -0.19(13) 2.77(13)
O6 1.99(13) 0.37(13) 1.05(12) 2.69(13) 0.32(13) 2.05(13)
O7 2.69(13) -0.96(13) 2.23(12) 3.92(13) 0.06(13) 2.45(12)
O8 3.23(13) 2.32(13) 1.84(12) 5.73(13) 1.19(13) 1.86(13)

loop_
_atom_site_label
_atom_site_type_symbol
_atom_site_symmetry_multiplicity
_atom_site_Wyckoff_symbol
_atom_site_fract_x
_atom_site_fract_y
_atom_site_fract_z
_atom_site_occupancy
_atom_site_attached_hydrogens
_atom_site_calc_flag
W1 W6+ 8 f 0.1878 0.1309(1) 0.2875(1) 1. 0 d
W2 W6+ 8 f 0.0572 0.8081(1) 0.0923(1) 1. 0 d
Ho1 Ho3+ 8 f 0.1467 0.6856(1) 0.4563(1) 1. 0 d
Cu1 Cu1+ 4 e 0. 0.7200(3) 0.75 0.5 0 d
Ho2 Ho3+ 4 e 0. 0.7200(3) 0.75 0.5 0 d
O1 O2- 8 f 0.1028(6) 0.8850(1) 0.2704(8) 1. 0 d
O2 O2- 8 f 0.2334(6) 0.9733(11) 0.4396(7) 1. 0 d
O3 O2- 8 f 0.2555(7) 0.3190(11) 0.2649(8) 1. 0 d
O4 O2- 8 f 0.1329(6) 0.3528(11) 0.3259(8) 1. 0 d
O5 O2- 8 f 0.1199(6) 0.5934(11) 0.0798(8) 1. 0 d
O6 O2- 8 f 0.1324(5) 0.0963(11) 0.1102(8) 1. 0 d
O7 O2- 8 f 0.9863(6) 0.6246(12) 0.1155(8) 1. 0 d
O8 O2- 8 f 0.0166(6) 0.8923(12) 0.9220(8) 1. 0 d

loop_
_atom_type_symbol
_atom_type_oxidation_number
W6+ 6.000
Ho3+ 3.000
Cu1+ 1.000
O2- -2.000
